data_4307424
loop_
_publ_author_name
'Lingyun Cao'
'Michael C. Jennings'
'Richard J. Puddephatt'

_publ_section_title
;
Amine-Amide Equilibrium in Gold(III) Complexes and a Gold(III)-Gold(I)
Aurophilic Bond
;
_journal_name_full 'Inorganic Chemistry'
_journal_page_first 1361
_journal_page_last 1368
_journal_paper_doi 10.1021/ic061911y
_journal_volume 46
_journal_year 2007
_chemical_formula_sum 'C12 H12 Au B Cl F4 N3'
_chemical_formula_weight 517.47
_chemical_name_systematic
; 
 ? 
;
_space_group_IT_number 13
_symmetry_cell_setting monoclinic
_symmetry_space_group_name_Hall '-P 2yc'
_symmetry_space_group_name_H-M 'P 1 2/c 1'
_atom_sites_solution_hydrogens geom
_atom_sites_solution_primary direct
_atom_sites_solution_secondary difmap
_audit_creation_method SHELXL-97
_cell_angle_alpha 90.00
_cell_angle_beta 112.434(2)
_cell_angle_gamma 90.00
_cell_formula_units_Z 4
_cell_length_a 14.3491(8)
_cell_length_b 7.6628(3)
_cell_length_c 14.2562(8)
_cell_measurement_reflns_used 3301
_cell_measurement_temperature 150(2)
_cell_measurement_theta_max 27.48
_cell_measurement_theta_min 1.70
_cell_volume 1448.90(13)
_computing_cell_refinement 'DENZO-SMN (Otwinowski & Minor, 1997)'
_computing_data_collection 'COLLECT (Nonius 1997-2001)'
_computing_data_reduction DENZO-SMN
_computing_molecular_graphics 'SHELXTL/PC (sheldrick 2001)'
_computing_publication_material SHELXTL/PC
_computing_structure_refinement 'SHELXL-97 (Sheldrick, 1997)'
_computing_structure_solution 'SHELXS-97 (Sheldrick, 1990)'
_diffrn_ambient_temperature 150(2)
_diffrn_measured_fraction_theta_full 1.000
_diffrn_measured_fraction_theta_max 1.000
_diffrn_measurement_device_type 'Nonius Kappa-CCD'
_diffrn_measurement_method '\f scans, and \w scans with \k offsets'
_diffrn_radiation_monochromator graphite
_diffrn_radiation_source 'fine-focus sealed tube'
_diffrn_radiation_type MoK\a
_diffrn_radiation_wavelength 0.71073
_diffrn_reflns_av_R_equivalents 0.074
_diffrn_reflns_av_sigmaI/netI 0.0546
_diffrn_reflns_limit_h_max 16
_diffrn_reflns_limit_h_min -17
_diffrn_reflns_limit_k_max 9
_diffrn_reflns_limit_k_min -9
_diffrn_reflns_limit_l_max 16
_diffrn_reflns_limit_l_min -16
_diffrn_reflns_number 13873
_diffrn_reflns_theta_full 25.03
_diffrn_reflns_theta_max 25.03
_diffrn_reflns_theta_min 2.66
_diffrn_standards_number 0
_exptl_absorpt_coefficient_mu 10.379
_exptl_absorpt_correction_T_max 0.6249
_exptl_absorpt_correction_T_min 0.0835
_exptl_absorpt_correction_type multi-scan
_exptl_absorpt_process_details 'DENZO-SMN (Otwinowski & Minor, 1997)'
_exptl_crystal_colour red/orange
_exptl_crystal_density_diffrn 2.372
_exptl_crystal_density_method 'not measured'
_exptl_crystal_description plate
_exptl_crystal_F_000 968
_exptl_crystal_size_max 0.47
_exptl_crystal_size_mid 0.13
_exptl_crystal_size_min 0.05
_refine_diff_density_max 1.649
_refine_diff_density_min -2.102
_refine_diff_density_rms 0.207
_refine_ls_extinction_coef 0.0023(2)
_refine_ls_extinction_expression Fc^*^=kFc[1+0.001xFc^2^\l^3^/sin(2\q)]^-1/4^
_refine_ls_extinction_method SHELXL
_refine_ls_goodness_of_fit_ref 0.983
_refine_ls_hydrogen_treatment constr
_refine_ls_matrix_type full
_refine_ls_number_parameters 200
_refine_ls_number_reflns 2557
_refine_ls_number_restraints 4
_refine_ls_restrained_S_all 0.991
_refine_ls_R_factor_all 0.0560
_refine_ls_R_factor_gt 0.0348
_refine_ls_shift/su_max 0.002
_refine_ls_shift/su_mean 0.000
_refine_ls_structure_factor_coef Fsqd
_refine_ls_weighting_details 'calc w=1/[\s^2^(Fo^2^)+(0.0490P)^2^+0.0000P] where P=(Fo^2^+2Fc^2^)/3'
_refine_ls_weighting_scheme calc
_refine_ls_wR_factor_gt 0.0822
_refine_ls_wR_factor_ref 0.0903
_reflns_number_gt 1859
_reflns_number_total 2557
_reflns_threshold_expression I>2sigma(I)
_cod_data_source_file ic061911ysi20061006_041022_4.cif
_cod_data_source_block complex_5a
_cod_depositor_comments
;
The following automatic conversions were performed:
'_symmetry_cell_setting' value 'Monoclinic' changed to 'monoclinic'
according to '/home/saulius/struct/CIF-dictionaries/cif_core.dic'
dictionary named 'cif_core.dic' version 2.4.1 from 2010-06-29.

Automatic conversion script
Id: cif_fix_enum 1527 2010-12-29 10:47:43Z saulius 
;
_cod_database_code 4307424

loop_
_symmetry_equiv_pos_as_xyz
'x, y, z'
'-x, y, -z+1/2'
'-x, -y, -z'
'x, -y, z-1/2'

loop_
_atom_site_label
_atom_site_type_symbol
_atom_site_fract_x
_atom_site_fract_y
_atom_site_fract_z
_atom_site_U_iso_or_equiv
_atom_site_adp_type
_atom_site_occupancy
_atom_site_symmetry_multiplicity
_atom_site_calc_flag
_atom_site_refinement_flags
_atom_site_disorder_assembly
_atom_site_disorder_group
Au Au -0.25127(2) -2.26651(4) 0.50486(2) 0.02154(16) Uani 1 1 d . . .
Cl Cl -0.30611(17) -2.1736(3) 0.63171(16) 0.0358(6) Uani 1 1 d . . .
N1 N -0.1779(5) -2.0456(7) 0.4984(5) 0.0251(16) Uani 1 1 d . . .
C2 C -0.1536(6) -1.9147(9) 0.5664(6) 0.031(2) Uani 1 1 d . . .
H2A H -0.1724 -1.9217 0.6234 0.038 Uiso 1 1 calc R . .
C3 C -0.1021(7) -1.7715(10) 0.5545(8) 0.039(2) Uani 1 1 d . . .
H3A H -0.0842 -1.6799 0.6031 0.047 Uiso 1 1 calc R . .
C4 C -0.0769(7) -1.7633(9) 0.4699(8) 0.036(2) Uani 1 1 d . . .
H4A H -0.0436 -1.6626 0.4592 0.044 Uiso 1 1 calc R . .
C5 C -0.0991(6) -1.8982(9) 0.4012(6) 0.031(2) Uani 1 1 d . . .
H5A H -0.0797 -1.8942 0.3446 0.037 Uiso 1 1 calc R . .
C6 C -0.1514(6) -2.0419(9) 0.4177(6) 0.0246(18) Uani 1 1 d . . .
C7 C -0.1838(6) -2.1937(9) 0.3483(6) 0.0249(18) Uani 1 1 d . . .
H7A H -0.2482 -2.1662 0.2916 0.030 Uiso 1 1 calc R . .
H7B H -0.1326 -2.2184 0.3193 0.030 Uiso 1 1 calc R . .
N8 N -0.1970(5) -2.3473(7) 0.4027(5) 0.0236(15) Uani 1 1 d . . .
C9 C -0.2671(6) -2.4769(9) 0.3363(6) 0.029(2) Uani 1 1 d . . .
H9A H -0.2296 -2.5572 0.3088 0.035 Uiso 1 1 calc R . .
H9B H -0.3190 -2.4166 0.2784 0.035 Uiso 1 1 calc R . .
C10 C -0.3176(6) -2.5803(9) 0.3936(6) 0.026(2) Uani 1 1 d . . .
C11 C -0.3629(6) -2.7413(8) 0.3641(7) 0.032(2) Uani 1 1 d . . .
H11A H -0.3609 -2.7973 0.3055 0.038 Uiso 1 1 calc R . .
C12 C -0.4112(7) -2.8203(11) 0.4202(7) 0.036(2) Uani 1 1 d . . .
H12A H -0.4427 -2.9307 0.4004 0.043 Uiso 1 1 calc R . .
C13 C -0.4130(7) -2.7351(9) 0.5068(8) 0.034(2) Uani 1 1 d . . .
H13A H -0.4458 -2.7877 0.5463 0.040 Uiso 1 1 calc R . .
C14 C -0.3674(6) -2.5767(9) 0.5340(6) 0.027(2) Uani 1 1 d . . .
H14A H -0.3682 -2.5191 0.5927 0.033 Uiso 1 1 calc R . .
N15 N -0.3211(5) -2.5012(7) 0.4777(5) 0.0277(17) Uani 1 1 d . . .
B20 B -0.5000 -2.2254(17) 0.2500 0.031(4) Uani 1 2 d S . .
F21 F -0.4942(5) -2.3275(9) 0.3283(5) 0.087(2) Uani 1 1 d . . .
F22 F -0.4155(4) -2.1236(6) 0.2747(5) 0.077(2) Uani 1 1 d . . .
B30 B 0.0000 -1.5984(12) 0.2500 0.033(4) Uani 1 2 d SD . .
F31 F 0.0889(7) -1.4993(11) 0.2623(8) 0.043(3) Uiso 0.50 1 d PD A 1
F32 F -0.0470(8) -1.6327(14) 0.1491(7) 0.063(3) Uiso 0.50 1 d PD A 1
F33 F 0.0507(7) -1.5115(11) 0.2019(8) 0.039(2) Uiso 0.50 1 d PD A 2
F34 F -0.0422(9) -1.7560(10) 0.2012(9) 0.052(3) Uiso 0.50 1 d PD . 2

loop_
_atom_site_aniso_label
_atom_site_aniso_U_11
_atom_site_aniso_U_22
_atom_site_aniso_U_33
_atom_site_aniso_U_23
_atom_site_aniso_U_13
_atom_site_aniso_U_12
Au 0.0240(2) 0.0221(2) 0.0193(2) 0.00021(14) 0.00918(16) 0.00082(15)
Cl 0.0520(15) 0.0338(11) 0.0313(13) -0.0059(10) 0.0267(12) -0.0022(11)
N1 0.031(4) 0.026(3) 0.021(4) -0.002(3) 0.012(4) -0.002(3)
C2 0.039(6) 0.028(4) 0.029(5) 0.002(4) 0.015(5) 0.004(4)
C3 0.033(6) 0.035(5) 0.038(6) -0.007(4) 0.002(5) -0.004(4)
C4 0.025(6) 0.032(5) 0.046(6) 0.005(4) 0.006(5) -0.004(4)
C5 0.021(5) 0.031(5) 0.041(6) 0.013(4) 0.012(5) 0.005(4)
C6 0.018(5) 0.025(4) 0.022(5) 0.004(3) -0.002(4) 0.009(3)
C7 0.019(5) 0.033(4) 0.024(5) 0.008(4) 0.010(4) -0.003(4)
N8 0.027(4) 0.024(3) 0.023(4) 0.001(3) 0.013(3) 0.000(3)
C9 0.035(6) 0.031(4) 0.028(5) 0.004(4) 0.019(5) 0.003(4)
C10 0.028(5) 0.031(4) 0.022(5) 0.005(3) 0.014(4) 0.010(4)
C11 0.041(6) 0.024(4) 0.036(5) -0.003(4) 0.022(5) 0.003(4)
C12 0.040(6) 0.033(5) 0.039(6) 0.007(4) 0.020(5) 0.002(4)
C13 0.034(6) 0.028(4) 0.050(6) -0.004(4) 0.028(5) -0.004(4)
C14 0.037(6) 0.028(4) 0.026(5) 0.003(4) 0.022(5) 0.004(4)
N15 0.031(4) 0.028(4) 0.025(4) 0.002(3) 0.012(4) 0.000(3)
B20 0.025(9) 0.035(8) 0.031(9) 0.000 0.008(7) 0.000
F21 0.073(5) 0.142(5) 0.060(5) 0.062(4) 0.043(4) 0.054(4)
F22 0.032(4) 0.049(3) 0.147(7) -0.041(4) 0.032(4) -0.015(3)
B30 0.038(10) 0.028(7) 0.037(10) 0.000 0.020(9) 0.000

loop_
_atom_type_symbol
_atom_type_description
_atom_type_scat_dispersion_real
_atom_type_scat_dispersion_imag
_atom_type_scat_source
C C 0.0033 0.0016 'International Tables Vol C Tables 4.2.6.8 and 6.1.1.4'
H H 0.0000 0.0000 'International Tables Vol C Tables 4.2.6.8 and 6.1.1.4'
B B 0.0013 0.0007 'International Tables Vol C Tables 4.2.6.8 and 6.1.1.4'
N N 0.0061 0.0033 'International Tables Vol C Tables 4.2.6.8 and 6.1.1.4'
F F 0.0171 0.0103 'International Tables Vol C Tables 4.2.6.8 and 6.1.1.4'
Cl Cl 0.1484 0.1585 'International Tables Vol C Tables 4.2.6.8 and 6.1.1.4'
Au Au -2.0133 8.8022 'International Tables Vol C Tables 4.2.6.8 and 6.1.1.4'

loop_
_geom_angle_atom_site_label_1
_geom_angle_atom_site_label_2
_geom_angle_atom_site_label_3
_geom_angle
_geom_angle_site_symmetry_1
_geom_angle_site_symmetry_3
_geom_angle_publ_flag
N8 Au N1 82.6(2) . . ?
N8 Au N15 83.5(2) . . ?
N1 Au N15 165.4(2) . . ?
N8 Au Cl 176.85(19) . . ?
N1 Au Cl 96.65(16) . . ?
N15 Au Cl 97.47(17) . . ?
C6 N1 C2 121.4(6) . . ?
C6 N1 Au 112.4(5) . . ?
C2 N1 Au 126.2(5) . . ?
N1 C2 C3 120.8(7) . . ?
N1 C2 H2A 119.6 . . ?
C3 C2 H2A 119.6 . . ?
C2 C3 C4 118.5(8) . . ?
C2 C3 H3A 120.8 . . ?
C4 C3 H3A 120.8 . . ?
C5 C4 C3 121.2(7) . . ?
C5 C4 H4A 119.4 . . ?
C3 C4 H4A 119.4 . . ?
C4 C5 C6 117.8(7) . . ?
C4 C5 H5A 121.1 . . ?
C6 C5 H5A 121.1 . . ?
N1 C6 C5 120.3(7) . . ?
N1 C6 C7 115.8(6) . . ?
C5 C6 C7 123.8(7) . . ?
N8 C7 C6 110.4(6) . . ?
N8 C7 H7A 109.6 . . ?
C6 C7 H7A 109.6 . . ?
N8 C7 H7B 109.6 . . ?
C6 C7 H7B 109.6 . . ?
H7A C7 H7B 108.1 . . ?
C7 N8 C9 113.4(6) . . ?
C7 N8 Au 107.7(4) . . ?
C9 N8 Au 108.6(4) . . ?
N8 C9 C10 110.9(6) . . ?
N8 C9 H9A 109.5 . . ?
C10 C9 H9A 109.5 . . ?
N8 C9 H9B 109.5 . . ?
C10 C9 H9B 109.5 . . ?
H9A C9 H9B 108.0 . . ?
N15 C10 C11 119.6(6) . . ?
N15 C10 C9 115.5(6) . . ?
C11 C10 C9 124.9(7) . . ?
C12 C11 C10 119.8(7) . . ?
C12 C11 H11A 120.1 . . ?
C10 C11 H11A 120.1 . . ?
C11 C12 C13 119.1(8) . . ?
C11 C12 H12A 120.5 . . ?
C13 C12 H12A 120.5 . . ?
C14 C13 C12 119.7(7) . . ?
C14 C13 H13A 120.1 . . ?
C12 C13 H13A 120.1 . . ?
N15 C14 C13 120.2(7) . . ?
N15 C14 H14A 119.9 . . ?
C13 C14 H14A 119.9 . . ?
C14 N15 C10 121.6(6) . . ?
C14 N15 Au 125.9(5) . . ?
C10 N15 Au 112.5(5) . . ?
F21 B20 F21 108.5(11) . 2_455 ?
F21 B20 F22 110.6(4) . . ?
F21 B20 F22 108.3(3) 2_455 . ?
F21 B20 F22 108.3(3) . 2_455 ?
F21 B20 F22 110.6(4) 2_455 2_455 ?
F22 B20 F22 110.6(10) . 2_455 ?
F33 B30 F33 121.0(10) 2 . ?
F33 B30 F32 119.1(7) 2 . ?
F33 B30 F32 72.8(6) . . ?
F33 B30 F32 72.8(6) 2 2 ?
F33 B30 F32 119.1(7) . 2 ?
F32 B30 F32 157.7(12) . 2 ?
F33 B30 F34 117.4(6) 2 . ?
F33 B30 F34 112.6(7) . . ?
F32 B30 F34 50.7(6) . . ?
F32 B30 F34 107.6(9) 2 . ?
F33 B30 F34 112.6(7) 2 2 ?
F33 B30 F34 117.4(6) . 2 ?
F32 B30 F34 107.6(9) . 2 ?
F32 B30 F34 50.7(6) 2 2 ?
F34 B30 F34 62.1(10) . 2 ?
F33 B30 F31 107.6(7) 2 . ?
F33 B30 F31 34.5(5) . . ?
F32 B30 F31 106.9(6) . . ?
F32 B30 F31 85.1(6) 2 . ?
F34 B30 F31 135.0(7) . . ?
F34 B30 F31 101.5(6) 2 . ?
F33 B30 F31 34.5(5) 2 2 ?
F33 B30 F31 107.6(7) . 2 ?
F32 B30 F31 85.1(6) . 2 ?
F32 B30 F31 106.9(6) 2 2 ?
F34 B30 F31 101.5(6) . 2 ?
F34 B30 F31 135.0(7) 2 2 ?
F31 B30 F31 116.2(10) . 2 ?
B30 F34 F34 58.9(5) . 2 ?

loop_
_geom_bond_atom_site_label_1
_geom_bond_atom_site_label_2
_geom_bond_distance
_geom_bond_site_symmetry_2
_geom_bond_publ_flag
Au N8 1.994(5) . ?
Au N1 2.014(6) . ?
Au N15 2.023(6) . ?
Au Cl 2.3412(18) . ?
N1 C6 1.343(8) . ?
N1 C2 1.346(9) . ?
C2 C3 1.369(10) . ?
C2 H2A 0.9500 . ?
C3 C4 1.387(13) . ?
C3 H3A 0.9500 . ?
C4 C5 1.375(11) . ?
C4 H4A 0.9500 . ?
C5 C6 1.401(9) . ?
C5 H5A 0.9500 . ?
C6 C7 1.482(10) . ?
C7 N8 1.462(8) . ?
C7 H7A 0.9900 . ?
C7 H7B 0.9900 . ?
N8 C9 1.472(9) . ?
C9 C10 1.508(8) . ?
C9 H9A 0.9900 . ?
C9 H9B 0.9900 . ?
C10 N15 1.362(8) . ?
C10 C11 1.383(10) . ?
C11 C12 1.380(10) . ?
C11 H11A 0.9500 . ?
C12 C13 1.406(12) . ?
C12 H12A 0.9500 . ?
C13 C14 1.363(9) . ?
C13 H13A 0.9500 . ?
C14 N15 1.352(8) . ?
C14 H14A 0.9500 . ?
B20 F21 1.339(9) . ?
B20 F21 1.339(9) 2_455 ?
B20 F22 1.370(8) . ?
B20 F22 1.370(8) 2_455 ?
B30 F33 1.351(7) 2 ?
B30 F33 1.351(7) . ?
B30 F32 1.361(9) . ?
B30 F32 1.361(9) 2 ?
B30 F34 1.410(8) . ?
B30 F34 1.410(8) 2 ?
B30 F31 1.436(8) . ?
B30 F31 1.436(8) 2 ?
F34 F34 1.46(2) 2 ?

loop_
_geom_torsion_atom_site_label_1
_geom_torsion_atom_site_label_2
_geom_torsion_atom_site_label_3
_geom_torsion_atom_site_label_4
_geom_torsion
_geom_torsion_site_symmetry_1
_geom_torsion_site_symmetry_2
_geom_torsion_site_symmetry_3
_geom_torsion_site_symmetry_4
_geom_torsion_publ_flag
N8 Au N1 C6 14.6(5) . . . . ?
N15 Au N1 C6 -2.9(13) . . . . ?
Cl Au N1 C6 -168.5(5) . . . . ?
N8 Au N1 C2 -163.6(7) . . . . ?
N15 Au N1 C2 178.8(8) . . . . ?
Cl Au N1 C2 13.3(7) . . . . ?
C6 N1 C2 C3 1.0(13) . . . . ?
Au N1 C2 C3 179.1(6) . . . . ?
N1 C2 C3 C4 0.9(13) . . . . ?
C2 C3 C4 C5 -2.5(14) . . . . ?
C3 C4 C5 C6 2.2(13) . . . . ?
C2 N1 C6 C5 -1.3(12) . . . . ?
Au N1 C6 C5 -179.7(6) . . . . ?
C2 N1 C6 C7 -179.4(7) . . . . ?
Au N1 C6 C7 2.3(8) . . . . ?
C4 C5 C6 N1 -0.3(12) . . . . ?
C4 C5 C6 C7 177.6(8) . . . . ?
N1 C6 C7 N8 -25.6(9) . . . . ?
C5 C6 C7 N8 156.4(7) . . . . ?
C6 C7 N8 C9 155.7(6) . . . . ?
C6 C7 N8 Au 35.6(7) . . . . ?
N1 Au N8 C7 -27.5(5) . . . . ?
N15 Au N8 C7 148.1(5) . . . . ?
Cl Au N8 C7 -103(3) . . . . ?
N1 Au N8 C9 -150.6(5) . . . . ?
N15 Au N8 C9 25.0(5) . . . . ?
Cl Au N8 C9 133(3) . . . . ?
C7 N8 C9 C10 -151.9(6) . . . . ?
Au N8 C9 C10 -32.2(7) . . . . ?
N8 C9 C10 N15 23.2(9) . . . . ?
N8 C9 C10 C11 -159.9(7) . . . . ?
N15 C10 C11 C12 -0.1(12) . . . . ?
C9 C10 C11 C12 -176.9(8) . . . . ?
C10 C11 C12 C13 -0.2(13) . . . . ?
C11 C12 C13 C14 0.1(14) . . . . ?
C12 C13 C14 N15 0.3(13) . . . . ?
C13 C14 N15 C10 -0.6(12) . . . . ?
C13 C14 N15 Au 179.2(6) . . . . ?
C11 C10 N15 C14 0.5(12) . . . . ?
C9 C10 N15 C14 177.6(7) . . . . ?
C11 C10 N15 Au -179.3(6) . . . . ?
C9 C10 N15 Au -2.3(8) . . . . ?
N8 Au N15 C14 167.1(7) . . . . ?
N1 Au N15 C14 -175.4(8) . . . . ?
Cl Au N15 C14 -9.9(7) . . . . ?
N8 Au N15 C10 -13.1(5) . . . . ?
N1 Au N15 C10 4.5(13) . . . . ?
Cl Au N15 C10 169.9(5) . . . . ?
F33 B30 F34 F34 -102.4(10) 2 . . 2 ?
F33 B30 F34 F34 110.1(9) . . . 2 ?
F32 B30 F34 F34 151.1(13) . . . 2 ?
F32 B30 F34 F34 -23.1(11) 2 . . 2 ?
F31 B30 F34 F34 77.9(13) . . . 2 ?
F31 B30 F34 F34 -135.1(8) 2 . . 2 ?
